data_2218723
loop_
_publ_author_name
'Cang, Hui'
'Jin, Dong'
'Wang, Si-Qing'
'Liu, Shan'
'Wang, Jin-Tang'

_publ_section_title
;
 <i>N</i>-(4,5-Diazafluoren-9-ylidene)aniline
;
_journal_coeditor_code HK2468
_journal_issue 7
_journal_name_full 'Acta Crystallographica Section E'
_journal_page_first o1221
_journal_paper_doi 10.1107/S1600536808016668
_journal_volume 64
_journal_year 2008
_chemical_formula_iupac 'C17 H11 N3'
_chemical_formula_moiety 'C17 H11 N3'
_chemical_formula_sum 'C17 H11 N3'
_chemical_formula_weight 257.29
_chemical_name_systematic
;
<i>N</i>-(4,5-diazafluoren-9-ylidene)aniline
;
_space_group_IT_number 2
_symmetry_cell_setting triclinic
_symmetry_space_group_name_Hall '-P 1'
_symmetry_space_group_name_H-M 'P -1'
_atom_sites_solution_hydrogens geom
_atom_sites_solution_primary direct
_atom_sites_solution_secondary difmap
_audit_creation_method SHELXL97
_cell_angle_alpha 80.63(3)
_cell_angle_beta 74.78(3)
_cell_angle_gamma 66.46(3)
_cell_formula_units_Z 2
_cell_length_a 7.1950(14)
_cell_length_b 8.5860(17)
_cell_length_c 11.876(2)
_cell_measurement_reflns_used 25
_cell_measurement_temperature 298(2)
_cell_measurement_theta_max 13
_cell_measurement_theta_min 9
_cell_volume 647.6(3)
_computing_cell_refinement 'CAD-4 Software (Enraf--Nonius, 1989)'
_computing_data_collection 'CAD-4 Software (Enraf--Nonius, 1989)'
_computing_data_reduction 'XCAD4 (Harms & Wocadlo, 1995)'
_computing_molecular_graphics 'SHELXTL (Sheldrick, 2008)'
_computing_publication_material 'SHELXTL (Sheldrick, 2008)'
_computing_structure_refinement 'SHELXL97 (Sheldrick, 2008)'
_computing_structure_solution 'SHELXS97 (Sheldrick, 2008)'
_diffrn_ambient_temperature 298(2)
_diffrn_measured_fraction_theta_full 1.000
_diffrn_measured_fraction_theta_max 1.000
_diffrn_measurement_device_type 'Enraf--Nonius CAD-4'
_diffrn_measurement_method \w/2\q
_diffrn_radiation_monochromator graphite
_diffrn_radiation_source 'fine-focus sealed tube'
_diffrn_radiation_type MoK\a
_diffrn_radiation_wavelength 0.71073
_diffrn_reflns_av_R_equivalents 0.0571
_diffrn_reflns_av_sigmaI/netI 0.0442
_diffrn_reflns_limit_h_max 8
_diffrn_reflns_limit_h_min -8
_diffrn_reflns_limit_k_max 10
_diffrn_reflns_limit_k_min -9
_diffrn_reflns_limit_l_max 14
_diffrn_reflns_limit_l_min 0
_diffrn_reflns_number 2529
_diffrn_reflns_theta_full 25.17
_diffrn_reflns_theta_max 25.17
_diffrn_reflns_theta_min 1.78
_diffrn_standards_decay_% 0
_diffrn_standards_interval_time 120
_diffrn_standards_number 3
_exptl_absorpt_coefficient_mu 0.081
_exptl_absorpt_correction_T_max 0.9960
_exptl_absorpt_correction_T_min 0.9840
_exptl_absorpt_correction_type psi-scan
_exptl_absorpt_process_details '(North <i>et al.</i>,  1968)'
_exptl_crystal_colour colourless
_exptl_crystal_density_diffrn 1.319
_exptl_crystal_density_method 'not measured'
_exptl_crystal_description needle
_exptl_crystal_F_000 268
_exptl_crystal_size_max 0.20
_exptl_crystal_size_mid 0.10
_exptl_crystal_size_min 0.05
_refine_diff_density_max 0.192
_refine_diff_density_min -0.251
_refine_ls_extinction_method none
_refine_ls_goodness_of_fit_ref 1.017
_refine_ls_hydrogen_treatment constr
_refine_ls_matrix_type full
_refine_ls_number_parameters 181
_refine_ls_number_reflns 2326
_refine_ls_number_restraints 0
_refine_ls_restrained_S_all 1.017
_refine_ls_R_factor_all 0.0852
_refine_ls_R_factor_gt 0.0559
_refine_ls_shift/su_max 0.000
_refine_ls_shift/su_mean 0.000
_refine_ls_structure_factor_coef Fsqd
_refine_ls_weighting_details 'calc w = 1/[\s^2^(Fo^2^)+(0.08P)^2^+0.40P] where P=(Fo^2^+2Fc^2^)/3'
_refine_ls_weighting_scheme calc
_refine_ls_wR_factor_gt 0.1405
_refine_ls_wR_factor_ref 0.1782
_reflns_number_gt 1642
_reflns_number_total 2326
_reflns_threshold_expression I>2\s(I)
_cod_data_source_file hk2468.cif
_cod_data_source_block I
_cod_original_cell_volume 647.6(2)
_cod_database_code 2218723
_cod_database_fobs_code 2218723

loop_
_symmetry_equiv_pos_as_xyz
'x, y, z'
'-x, -y, -z'

loop_
_atom_site_type_symbol
_atom_site_label
_atom_site_fract_x
_atom_site_fract_y
_atom_site_fract_z
_atom_site_U_iso_or_equiv
_atom_site_adp_type
_atom_site_calc_flag
_atom_site_refinement_flags
_atom_site_occupancy
N N1 0.1000(4) 1.2848(3) 0.6315(2) 0.0491(6) Uani d . 1
N N2 0.3187(4) 0.7234(3) 0.4917(2) 0.0492(6) Uani d . 1
N N3 0.3994(4) 0.9717(3) 0.2888(2) 0.0503(6) Uani d . 1
C C1 0.0047(6) 1.2899(6) 0.9516(3) 0.0808(12) Uani d . 1
H H1B 0.0717 1.2935 1.0078 0.097 Uiso calc R 1
C C2 -0.1937(6) 1.2891(5) 0.9852(3) 0.0778(11) Uani d . 1
H H2B -0.2605 1.2921 1.0638 0.093 Uiso calc R 1
C C3 -0.2916(6) 1.2841(5) 0.9021(3) 0.0675(9) Uani d . 1
H H3B -0.4257 1.2845 0.9249 0.081 Uiso calc R 1
C C4 -0.1951(5) 1.2783(4) 0.7855(3) 0.0561(8) Uani d . 1
H H4A -0.2637 1.2753 0.7301 0.067 Uiso calc R 1
C C5 0.0048(5) 1.2772(3) 0.7513(2) 0.0470(7) Uani d . 1
C C6 0.1040(5) 1.2853(4) 0.8350(3) 0.0616(9) Uani d . 1
H H6A 0.2369 1.2877 0.8124 0.074 Uiso calc R 1
C C7 0.1686(4) 1.1567(3) 0.5708(2) 0.0401(6) Uani d . 1
C C8 0.1856(4) 0.9756(3) 0.6012(2) 0.0385(6) Uani d . 1
C C9 0.1347(4) 0.8860(4) 0.7046(2) 0.0454(7) Uani d . 1
H H9A 0.0739 0.9384 0.7750 0.055 Uiso calc R 1
C C10 0.1782(5) 0.7148(4) 0.6987(3) 0.0501(7) Uani d . 1
H H10A 0.1470 0.6498 0.7662 0.060 Uiso calc R 1
C C11 0.2673(5) 0.6404(4) 0.5935(3) 0.0530(8) Uani d . 1
H H11A 0.2936 0.5253 0.5929 0.064 Uiso calc R 1
C C12 0.2774(4) 0.8874(3) 0.4993(2) 0.0409(6) Uani d . 1
C C13 0.3186(4) 1.0075(3) 0.4004(2) 0.0405(6) Uani d . 1
C C14 0.4125(5) 1.1058(4) 0.2161(3) 0.0574(8) Uani d . 1
H H14A 0.4674 1.0878 0.1371 0.069 Uiso calc R 1
C C15 0.3502(5) 1.2689(4) 0.2504(3) 0.0538(8) Uani d . 1
H H15A 0.3631 1.3562 0.1951 0.065 Uiso calc R 1
C C16 0.2688(4) 1.3018(4) 0.3668(3) 0.0502(7) Uani d . 1
H H16A 0.2265 1.4099 0.3924 0.060 Uiso calc R 1
C C17 0.2534(4) 1.1661(3) 0.4432(2) 0.0398(6) Uani d . 1

loop_
_atom_site_aniso_label
_atom_site_aniso_U_11
_atom_site_aniso_U_22
_atom_site_aniso_U_33
_atom_site_aniso_U_12
_atom_site_aniso_U_13
_atom_site_aniso_U_23
N1 0.0548(14) 0.0417(13) 0.0454(14) -0.0158(11) -0.0029(11) -0.0071(11)
N2 0.0500(14) 0.0445(14) 0.0527(15) -0.0180(11) -0.0079(11) -0.0066(11)
N3 0.0466(14) 0.0543(15) 0.0451(14) -0.0190(11) 0.0006(11) -0.0072(11)
C1 0.079(3) 0.109(3) 0.048(2) -0.027(2) -0.0153(19) -0.010(2)
C2 0.080(3) 0.102(3) 0.046(2) -0.032(2) -0.0057(18) -0.0088(19)
C3 0.065(2) 0.072(2) 0.059(2) -0.0299(18) 0.0026(17) -0.0032(17)
C4 0.064(2) 0.0534(18) 0.0501(18) -0.0241(15) -0.0077(15) -0.0049(14)
C5 0.0553(17) 0.0351(15) 0.0422(16) -0.0116(12) -0.0043(13) -0.0044(12)
C6 0.0573(19) 0.065(2) 0.0533(19) -0.0150(16) -0.0067(15) -0.0076(15)
C7 0.0352(13) 0.0419(15) 0.0407(15) -0.0114(11) -0.0091(11) -0.0023(12)
C8 0.0351(13) 0.0410(14) 0.0432(15) -0.0152(11) -0.0133(11) -0.0029(11)
C9 0.0472(16) 0.0462(16) 0.0405(15) -0.0140(13) -0.0111(12) -0.0034(12)
C10 0.0534(17) 0.0437(16) 0.0510(18) -0.0192(13) -0.0116(14) 0.0056(13)
C11 0.0542(18) 0.0402(16) 0.061(2) -0.0160(13) -0.0102(15) -0.0026(14)
C12 0.0334(13) 0.0409(15) 0.0465(16) -0.0125(11) -0.0073(12) -0.0038(12)
C13 0.0311(13) 0.0457(16) 0.0429(16) -0.0142(11) -0.0040(11) -0.0054(12)
C14 0.0544(18) 0.067(2) 0.0446(17) -0.0258(16) 0.0040(14) -0.0045(15)
C15 0.0518(17) 0.0566(19) 0.0495(18) -0.0250(14) -0.0032(14) 0.0057(14)
C16 0.0450(16) 0.0456(17) 0.0511(18) -0.0124(13) -0.0039(13) -0.0020(13)
C17 0.0350(13) 0.0431(15) 0.0411(15) -0.0152(11) -0.0073(11) -0.0021(11)

loop_
_atom_type_symbol
_atom_type_description
_atom_type_scat_dispersion_real
_atom_type_scat_dispersion_imag
_atom_type_scat_source
C C 0.0033 0.0016 'International Tables Vol C Tables 4.2.6.8 and 6.1.1.4'
H H 0.0000 0.0000 'International Tables Vol C Tables 4.2.6.8 and 6.1.1.4'
N N 0.0061 0.0033 'International Tables Vol C Tables 4.2.6.8 and 6.1.1.4'

loop_
_geom_angle_atom_site_label_1
_geom_angle_atom_site_label_2
_geom_angle_atom_site_label_3
_geom_angle
C7 N1 C5 121.5(2)
C12 N2 C11 114.6(2)
C13 N3 C14 114.1(3)
C2 C1 C6 120.2(4)
C2 C1 H1B 119.9
C6 C1 H1B 119.9
C3 C2 C1 119.6(3)
C3 C2 H2B 120.2
C1 C2 H2B 120.2
C2 C3 C4 121.2(3)
C2 C3 H3B 119.4
C4 C3 H3B 119.4
C3 C4 C5 119.6(3)
C3 C4 H4A 120.2
C5 C4 H4A 120.2
C4 C5 C6 119.6(3)
C4 C5 N1 120.3(3)
C6 C5 N1 119.8(3)
C1 C6 C5 119.9(3)
C1 C6 H6A 120.1
C5 C6 H6A 120.1
N1 C7 C17 122.3(2)
N1 C7 C8 132.7(2)
C17 C7 C8 105.0(2)
C9 C8 C12 118.0(2)
C9 C8 C7 133.7(2)
C12 C8 C7 108.3(2)
C8 C9 C10 117.0(3)
C8 C9 H9A 121.5
C10 C9 H9A 121.5
C11 C10 C9 120.4(3)
C11 C10 H10A 119.8
C9 C10 H10A 119.8
N2 C11 C10 124.1(3)
N2 C11 H11A 117.9
C10 C11 H11A 117.9
N2 C12 C8 125.8(3)
N2 C12 C13 125.6(2)
C8 C12 C13 108.6(2)
N3 C13 C17 125.4(3)
N3 C13 C12 126.3(2)
C17 C13 C12 108.3(2)
N3 C14 C15 124.7(3)
N3 C14 H14A 117.6
C15 C14 H14A 117.6
C16 C15 C14 119.8(3)
C16 C15 H15A 120.1
C14 C15 H15A 120.1
C17 C16 C15 116.6(3)
C17 C16 H16A 121.7
C15 C16 H16A 121.7
C16 C17 C13 119.3(3)
C16 C17 C7 130.9(3)
C13 C17 C7 109.7(2)

loop_
_geom_bond_atom_site_label_1
_geom_bond_atom_site_label_2
_geom_bond_distance
N1 C7 1.269(3)
N1 C5 1.410(3)
N2 C12 1.331(3)
N2 C11 1.343(4)
N3 C13 1.333(3)
N3 C14 1.341(4)
C1 C2 1.380(5)
C1 C6 1.381(5)
C1 H1B 0.9300
C2 C3 1.369(5)
C2 H2B 0.9300
C3 C4 1.375(4)
C3 H3B 0.9300
C4 C5 1.385(4)
C4 H4A 0.9300
C5 C6 1.392(4)
C6 H6A 0.9300
C7 C17 1.480(4)
C7 C8 1.500(4)
C8 C9 1.384(4)
C8 C12 1.398(4)
C9 C10 1.385(4)
C9 H9A 0.9300
C10 C11 1.375(4)
C10 H10A 0.9300
C11 H11A 0.9300
C12 C13 1.482(4)
C13 C17 1.386(4)
C14 C15 1.385(4)
C14 H14A 0.9300
C15 C16 1.380(4)
C15 H15A 0.9300
C16 C17 1.379(4)
C16 H16A 0.9300

loop_
_geom_torsion_atom_site_label_1
_geom_torsion_atom_site_label_2
_geom_torsion_atom_site_label_3
_geom_torsion_atom_site_label_4
_geom_torsion
C6 C1 C2 C3 -0.1(6)
C1 C2 C3 C4 0.5(6)
C2 C3 C4 C5 0.2(5)
C3 C4 C5 C6 -1.3(5)
C3 C4 C5 N1 -175.0(3)
C7 N1 C5 C4 -75.0(4)
C7 N1 C5 C6 111.3(3)
C2 C1 C6 C5 -1.0(6)
C4 C5 C6 C1 1.7(5)
N1 C5 C6 C1 175.5(3)
C5 N1 C7 C17 174.9(2)
C5 N1 C7 C8 -4.7(5)
N1 C7 C8 C9 -0.6(5)
C17 C7 C8 C9 179.8(3)
N1 C7 C8 C12 -179.1(3)
C17 C7 C8 C12 1.2(3)
C12 C8 C9 C10 -0.3(4)
C7 C8 C9 C10 -178.7(3)
C8 C9 C10 C11 -0.3(4)
C12 N2 C11 C10 0.3(4)
C9 C10 C11 N2 0.3(5)
C11 N2 C12 C8 -0.9(4)
C11 N2 C12 C13 -180.0(2)
C9 C8 C12 N2 0.9(4)
C7 C8 C12 N2 179.7(2)
C9 C8 C12 C13 -179.9(2)
C7 C8 C12 C13 -1.1(3)
C14 N3 C13 C17 -0.7(4)
C14 N3 C13 C12 177.4(3)
N2 C12 C13 N3 1.2(4)
C8 C12 C13 N3 -177.9(2)
N2 C12 C13 C17 179.7(2)
C8 C12 C13 C17 0.5(3)
C13 N3 C14 C15 0.2(4)
N3 C14 C15 C16 0.4(5)
C14 C15 C16 C17 -0.4(4)
C15 C16 C17 C13 0.0(4)
C15 C16 C17 C7 -177.7(3)
N3 C13 C17 C16 0.7(4)
C12 C13 C17 C16 -177.8(2)
N3 C13 C17 C7 178.8(2)
C12 C13 C17 C7 0.3(3)
N1 C7 C17 C16 -2.9(4)
C8 C7 C17 C16 176.9(3)
N1 C7 C17 C13 179.3(2)
C8 C7 C17 C13 -1.0(3)

loop_
_cod_related_entry_id
_cod_related_entry_database
_cod_related_entry_code
1 ChemSpider 30655526
